data_7222801
loop_
_publ_author_name
'Fleischer, T.'
'Hoppe, R.'

_publ_section_title
;
 Zur Rutilverwandschaft: Ueber neue Fluoride des Typs Li M(II) M(III) F6
 mit M(III) = Co,Ni und M(II) = Mg, Ca, Sr, Ba, Ni, Cu, Zn, Cd
;
_journal_name_full
;
Zeitschrift fuer Naturforschung, Teil B. Anorganische Chemie, Organische 
Chemie (33,1978-41,1986)
;
_journal_page_first 988
_journal_page_last 994
_journal_volume 37
_journal_year 1982
_chemical_formula_sum 'Co F6 Li Sr'
_chemical_name_systematic 'Li Sr (Co F6)'
_space_group_IT_number 14
_symmetry_space_group_name_Hall '-P 2ybc'
_symmetry_space_group_name_H-M 'P 1 21/c 1'
_cell_angle_alpha 90
_cell_angle_beta 92.149
_cell_angle_gamma 90
_cell_formula_units_Z 4
_cell_length_a 5.2753
_cell_length_b 8.7593
_cell_length_c 10.2133
_cell_volume 471.604
_citation_journal_id_ASTM ZNBAD2
_cod_data_source_file Fleischer_ZNBAD2_1982_143.cif
_cod_data_source_block Co1F6Li1Sr1
_cod_original_cell_volume 471.6036
_cod_original_formula_sum 'Co1 F6 Li1 Sr1'
_cod_database_code 7222801

loop_
_symmetry_equiv_pos_as_xyz
x,y,z
-x,y+1/2,-z+1/2
-x,-y,-z
x,-y-1/2,z-1/2

loop_
_atom_site_label
_atom_site_type_symbol
_atom_site_fract_x
_atom_site_fract_y
_atom_site_fract_z
_atom_site_occupancy
_atom_site_U_iso_or_equiv
F6 F-1 0.8828 0.245 0.351 1 0.0
F4 F-1 0.5095 0.4527 0.3585 1 0.0
F5 F-1 0.6054 0.2311 0.6375 1 0.0
Sr1 Sr+2 0.2477 0.207 0.9968 1 0.0
F1 F-1 0.0048 0.0363 0.1387 1 0.0
Co1 Co+3 0.7845 0.0842 0.7406 1 0.0
F2 F-1 0.3755 0.4199 0.8546 1 0.0
Li1 Li+1 0.7127 0.0742 0.2589 1 0.0
F3 F-1 0.0821 0.4045 0.1416 1 0.0
